data_4502039
loop_
_publ_author_name
'Lipstman, Sophia'
'Goldberg, Israel'

_publ_section_title
;
 Versatile Molecular Recognition Features of Tetra(3-pyridyl)porphyrin in
 Crystal Engineering
;
_journal_issue 10
_journal_name_full 'Crystal Growth &amp; Design'
_journal_page_first 4596
_journal_paper_doi 10.1021/cg1008973
_journal_volume 10
_journal_year 2010
_chemical_formula_moiety 'C40 H26 N8'
_chemical_formula_sum 'C40 H26 N8'
_chemical_formula_weight 618.69
_chemical_name_systematic
; 
 ? 
;
_space_group_IT_number 13
_symmetry_cell_setting monoclinic
_symmetry_space_group_name_Hall '-P 2yac'
_symmetry_space_group_name_H-M 'P 1 2/n 1'
_atom_sites_solution_hydrogens geom
_atom_sites_solution_primary direct
_atom_sites_solution_secondary difmap
_audit_creation_method SHELXL-97
_cell_angle_alpha 90.00
_cell_angle_beta 101.1398(16)
_cell_angle_gamma 90.00
_cell_formula_units_Z 2
_cell_length_a 15.1947(6)
_cell_length_b 6.2755(2)
_cell_length_c 16.4169(8)
_cell_measurement_reflns_used 3518
_cell_measurement_temperature 110(2)
_cell_measurement_theta_max 27.87
_cell_measurement_theta_min 2.53
_cell_volume 1535.93(11)
_computing_cell_refinement Denzo
_computing_data_collection 'Collect, Nonius B.V.'
_computing_data_reduction 'Denzo & Scalepack'
_computing_structure_refinement 'SHELXL-97 (Sheldrick, 1997)'
_computing_structure_solution SIR-97
_diffrn_ambient_temperature 110(2)
_diffrn_detector_area_resol_mean 12.8
_diffrn_measured_fraction_theta_full 0.984
_diffrn_measured_fraction_theta_max 0.984
_diffrn_measurement_device_type 'Nonius KappaCCD'
_diffrn_measurement_method '1 deg. \f and \w scans'
_diffrn_radiation_monochromator graphite
_diffrn_radiation_source 'fine-focus sealed tube'
_diffrn_radiation_type MoK\a
_diffrn_radiation_wavelength 0.71073
_diffrn_reflns_av_R_equivalents 0.0810
_diffrn_reflns_av_sigmaI/netI 0.0966
_diffrn_reflns_limit_h_max 19
_diffrn_reflns_limit_h_min 0
_diffrn_reflns_limit_k_max 7
_diffrn_reflns_limit_k_min 0
_diffrn_reflns_limit_l_max 21
_diffrn_reflns_limit_l_min -21
_diffrn_reflns_number 11570
_diffrn_reflns_theta_full 27.87
_diffrn_reflns_theta_max 27.87
_diffrn_reflns_theta_min 2.53
_diffrn_standards_number 0
_exptl_absorpt_coefficient_mu 0.082
_exptl_absorpt_correction_type none
_exptl_crystal_colour red
_exptl_crystal_density_diffrn 1.338
_exptl_crystal_density_method 'not measured'
_exptl_crystal_description needle
_exptl_crystal_F_000 644
_exptl_crystal_size_max 0.40
_exptl_crystal_size_mid 0.15
_exptl_crystal_size_min 0.05
_refine_diff_density_max 0.263
_refine_diff_density_min -0.236
_refine_diff_density_rms 0.053
_refine_ls_extinction_method none
_refine_ls_goodness_of_fit_ref 1.032
_refine_ls_hydrogen_treatment constr
_refine_ls_matrix_type full
_refine_ls_number_parameters 217
_refine_ls_number_reflns 3606
_refine_ls_number_restraints 0
_refine_ls_restrained_S_all 1.032
_refine_ls_R_factor_all 0.1430
_refine_ls_R_factor_gt 0.0667
_refine_ls_shift/su_max 0.000
_refine_ls_shift/su_mean 0.000
_refine_ls_structure_factor_coef Fsqd
_refine_ls_weighting_details 'calc w=1/[\s^2^(Fo^2^)+(0.0657P)^2^+0.0000P] where P=(Fo^2^+2Fc^2^)/3'
_refine_ls_weighting_scheme calc
_refine_ls_wR_factor_gt 0.1295
_refine_ls_wR_factor_ref 0.1543
_reflns_number_gt 1914
_reflns_number_total 3606
_reflns_threshold_expression >2sigma(I)
_cod_data_source_file cg1008973_si_001.cif
_cod_data_source_block 1
_cod_original_sg_symbol_H-M 'P 2/n'
_cod_database_code 4502039

loop_
_symmetry_equiv_pos_as_xyz
'x, y, z'
'-x+1/2, y, -z+1/2'
'-x, -y, -z'
'x-1/2, -y, z-1/2'

loop_
_atom_site_label
_atom_site_type_symbol
_atom_site_fract_x
_atom_site_fract_y
_atom_site_fract_z
_atom_site_U_iso_or_equiv
_atom_site_adp_type
_atom_site_occupancy
_atom_site_symmetry_multiplicity
_atom_site_calc_flag
_atom_site_refinement_flags
C1 C 0.50703(15) 0.1810(3) -0.17235(15) 0.0293(5) Uani 1 1 d .
C2 C 0.46383(16) 0.3368(3) -0.23223(15) 0.0320(6) Uani 1 1 d .
H2 H 0.4733 0.3553 -0.2873 0.038 Uiso 1 1 calc R
C3 C 0.40791(16) 0.4500(3) -0.19488(15) 0.0340(6) Uani 1 1 d .
H3 H 0.3702 0.5634 -0.2188 0.041 Uiso 1 1 calc R
C4 C 0.41573(15) 0.3674(3) -0.11176(14) 0.0302(6) Uani 1 1 d .
C5 C 0.36427(15) 0.4381(3) -0.05458(14) 0.0288(5) Uani 1 1 d .
C6 C 0.36574(15) 0.3523(3) 0.02424(15) 0.0298(5) Uani 1 1 d .
C7 C 0.31547(16) 0.4277(3) 0.08409(15) 0.0330(6) Uani 1 1 d .
H7 H 0.2763 0.5470 0.0778 0.040 Uiso 1 1 calc R
C8 C 0.33417(16) 0.2975(3) 0.15126(15) 0.0326(6) Uani 1 1 d .
H8 H 0.3094 0.3086 0.2000 0.039 Uiso 1 1 calc R
C9 C 0.39741(15) 0.1407(3) 0.13615(14) 0.0296(5) Uani 1 1 d .
C10 C 0.43341(15) -0.0238(3) 0.18985(14) 0.0296(5) Uani 1 1 d .
N11 N 0.47690(12) 0.2030(3) -0.09903(12) 0.0299(5) Uani 1 1 d .
N12 N 0.41478(12) 0.1795(3) 0.05832(12) 0.0294(5) Uani 1 1 d .
H12 H 0.4484 0.0840 0.0300 0.035 Uiso 1 1 d R
C13 C 0.29617(16) 0.6073(3) -0.08295(14) 0.0303(5) Uani 1 1 d .
C14 C 0.20493(16) 0.5617(4) -0.09078(15) 0.0336(6) Uani 1 1 d .
H14 H 0.1891 0.4242 -0.0741 0.040 Uiso 1 1 calc R
N15 N 0.13828(14) 0.6966(3) -0.11986(13) 0.0373(5) Uani 1 1 d .
C16 C 0.16261(18) 0.8888(4) -0.14306(16) 0.0401(6) Uani 1 1 d .
H16 H 0.1166 0.9880 -0.1643 0.048 Uiso 1 1 calc R
C17 C 0.25043(17) 0.9513(4) -0.13792(15) 0.0384(6) Uani 1 1 d .
H17 H 0.2641 1.0899 -0.1552 0.046 Uiso 1 1 calc R
C18 C 0.31864(17) 0.8086(3) -0.10718(15) 0.0357(6) Uani 1 1 d .
H18 H 0.3797 0.8482 -0.1028 0.043 Uiso 1 1 calc R
C19 C 0.40683(15) -0.0286(3) 0.27271(15) 0.0307(5) Uani 1 1 d .
C20 C 0.35891(17) -0.1972(4) 0.29649(17) 0.0414(7) Uani 1 1 d .
H20 H 0.3442 -0.3116 0.2584 0.050 Uiso 1 1 calc R
N21 N 0.33173(17) -0.2113(4) 0.36887(15) 0.0544(7) Uani 1 1 d .
C22 C 0.3534(2) -0.0480(5) 0.42144(17) 0.0534(8) Uani 1 1 d .
H22 H 0.3343 -0.0533 0.4732 0.064 Uiso 1 1 calc R
C23 C 0.40153(19) 0.1266(4) 0.40504(16) 0.0471(7) Uani 1 1 d .
H23 H 0.4159 0.2376 0.4447 0.056 Uiso 1 1 calc R
C24 C 0.42860(17) 0.1372(4) 0.32963(15) 0.0383(6) Uani 1 1 d .
H24 H 0.4618 0.2565 0.3166 0.046 Uiso 1 1 calc R

loop_
_atom_site_aniso_label
_atom_site_aniso_U_11
_atom_site_aniso_U_22
_atom_site_aniso_U_33
_atom_site_aniso_U_23
_atom_site_aniso_U_13
_atom_site_aniso_U_12
C1 0.0279(13) 0.0278(12) 0.0322(14) 0.0015(10) 0.0059(11) -0.0037(10)
C2 0.0340(14) 0.0327(12) 0.0292(14) 0.0025(10) 0.0056(11) 0.0001(10)
C3 0.0357(14) 0.0303(12) 0.0362(14) 0.0061(10) 0.0075(11) 0.0040(11)
C4 0.0283(13) 0.0286(12) 0.0331(14) 0.0017(10) 0.0048(11) -0.0017(10)
C5 0.0260(13) 0.0279(11) 0.0314(13) 0.0003(10) 0.0031(10) 0.0003(10)
C6 0.0280(13) 0.0266(12) 0.0343(14) -0.0006(10) 0.0048(11) -0.0013(10)
C7 0.0311(14) 0.0302(12) 0.0369(15) -0.0013(11) 0.0050(11) 0.0042(10)
C8 0.0313(14) 0.0349(12) 0.0331(14) -0.0016(11) 0.0100(11) 0.0020(11)
C9 0.0286(13) 0.0291(12) 0.0310(14) -0.0011(10) 0.0059(11) -0.0029(10)
C10 0.0301(13) 0.0303(12) 0.0295(13) 0.0007(10) 0.0085(11) -0.0045(10)
N11 0.0281(11) 0.0294(10) 0.0319(12) 0.0001(8) 0.0053(9) 0.0008(8)
N12 0.0281(11) 0.0278(10) 0.0324(12) -0.0008(8) 0.0064(9) 0.0025(8)
C13 0.0355(14) 0.0286(12) 0.0263(13) -0.0013(10) 0.0043(11) 0.0026(10)
C14 0.0361(15) 0.0292(12) 0.0347(14) -0.0020(10) 0.0046(12) 0.0032(11)
N15 0.0351(12) 0.0358(11) 0.0387(13) -0.0049(9) 0.0014(10) 0.0072(9)
C16 0.0421(17) 0.0372(14) 0.0380(15) -0.0035(11) 0.0001(12) 0.0122(12)
C17 0.0513(18) 0.0284(12) 0.0348(15) -0.0013(10) 0.0070(13) 0.0029(12)
C18 0.0370(15) 0.0322(13) 0.0375(15) -0.0004(11) 0.0058(12) 0.0006(11)
C19 0.0270(13) 0.0336(12) 0.0314(14) 0.0020(10) 0.0054(10) 0.0024(10)
C20 0.0454(16) 0.0389(14) 0.0428(16) 0.0013(12) 0.0154(13) -0.0065(12)
N21 0.0617(17) 0.0577(15) 0.0506(16) 0.0096(12) 0.0279(13) -0.0084(12)
C22 0.063(2) 0.0648(19) 0.0371(17) 0.0055(15) 0.0206(15) 0.0039(16)
C23 0.0526(18) 0.0561(16) 0.0335(16) -0.0040(12) 0.0108(14) -0.0005(14)
C24 0.0383(15) 0.0399(14) 0.0365(16) 0.0009(11) 0.0069(12) -0.0018(11)

loop_
_atom_type_symbol
_atom_type_description
_atom_type_scat_dispersion_real
_atom_type_scat_dispersion_imag
_atom_type_scat_source
C C 0.0033 0.0016 'International Tables Vol C Tables 4.2.6.8 and 6.1.1.4'
H H 0.0000 0.0000 'International Tables Vol C Tables 4.2.6.8 and 6.1.1.4'
N N 0.0061 0.0033 'International Tables Vol C Tables 4.2.6.8 and 6.1.1.4'

loop_
_geom_angle_atom_site_label_1
_geom_angle_atom_site_label_2
_geom_angle_atom_site_label_3
_geom_angle
_geom_angle_site_symmetry_1
_geom_angle_site_symmetry_3
N11 C1 C10 125.8(2) . 3_655
N11 C1 C2 110.01(19) . .
C10 C1 C2 124.0(2) 3_655 .
C3 C2 C1 106.9(2) . .
C3 C2 H2 126.6 . .
C1 C2 H2 126.6 . .
C2 C3 C4 107.3(2) . .
C2 C3 H3 126.3 . .
C4 C3 H3 126.3 . .
N11 C4 C5 125.6(2) . .
N11 C4 C3 110.03(19) . .
C5 C4 C3 124.3(2) . .
C6 C5 C4 125.8(2) . .
C6 C5 C13 116.67(19) . .
C4 C5 C13 117.3(2) . .
N12 C6 C5 126.3(2) . .
N12 C6 C7 107.5(2) . .
C5 C6 C7 126.2(2) . .
C8 C7 C6 107.6(2) . .
C8 C7 H7 126.2 . .
C6 C7 H7 126.2 . .
C7 C8 C9 108.4(2) . .
C7 C8 H8 125.8 . .
C9 C8 H8 125.8 . .
N12 C9 C10 126.5(2) . .
N12 C9 C8 107.17(19) . .
C10 C9 C8 126.3(2) . .
C9 C10 C1 125.3(2) . 3_655
C9 C10 C19 116.60(19) . .
C1 C10 C19 118.1(2) 3_655 .
C1 N11 C4 105.74(18) . .
C6 N12 C9 109.40(18) . .
C6 N12 H12 126.3 . .
C9 N12 H12 123.6 . .
C18 C13 C14 117.1(2) . .
C18 C13 C5 122.9(2) . .
C14 C13 C5 119.9(2) . .
N15 C14 C13 125.0(2) . .
N15 C14 H14 117.5 . .
C13 C14 H14 117.5 . .
C14 N15 C16 116.2(2) . .
N15 C16 C17 123.8(2) . .
N15 C16 H16 118.1 . .
C17 C16 H16 118.1 . .
C16 C17 C18 119.0(2) . .
C16 C17 H17 120.5 . .
C18 C17 H17 120.5 . .
C13 C18 C17 118.9(2) . .
C13 C18 H18 120.5 . .
C17 C18 H18 120.5 . .
C20 C19 C24 116.8(2) . .
C20 C19 C10 121.5(2) . .
C24 C19 C10 121.6(2) . .
N21 C20 C19 124.9(2) . .
N21 C20 H20 117.5 . .
C19 C20 H20 117.5 . .
C20 N21 C22 116.3(2) . .
N21 C22 C23 124.0(2) . .
N21 C22 H22 118.0 . .
C23 C22 H22 118.0 . .
C22 C23 C24 118.5(3) . .
C22 C23 H23 120.8 . .
C24 C23 H23 120.8 . .
C23 C24 C19 119.5(2) . .
C23 C24 H24 120.3 . .
C19 C24 H24 120.3 . .

loop_
_geom_bond_atom_site_label_1
_geom_bond_atom_site_label_2
_geom_bond_distance
_geom_bond_site_symmetry_2
C1 N11 1.375(3) .
C1 C10 1.406(3) 3_655
C1 C2 1.450(3) .
C2 C3 1.343(3) .
C2 H2 0.9500 .
C3 C4 1.443(3) .
C3 H3 0.9500 .
C4 N11 1.377(3) .
C4 C5 1.405(3) .
C5 C6 1.398(3) .
C5 C13 1.493(3) .
C6 N12 1.373(3) .
C6 C7 1.436(3) .
C7 C8 1.358(3) .
C7 H7 0.9500 .
C8 C9 1.430(3) .
C8 H8 0.9500 .
C9 N12 1.375(3) .
C9 C10 1.398(3) .
C10 C1 1.406(3) 3_655
C10 C19 1.492(3) .
N12 H12 0.9632 .
C13 C18 1.386(3) .
C13 C14 1.397(3) .
C14 N15 1.336(3) .
C14 H14 0.9500 .
N15 C16 1.338(3) .
C16 C17 1.378(3) .
C16 H16 0.9500 .
C17 C18 1.389(3) .
C17 H17 0.9500 .
C18 H18 0.9500 .
C19 C20 1.383(3) .
C19 C24 1.395(3) .
C20 N21 1.334(3) .
C20 H20 0.9500 .
N21 C22 1.340(3) .
C22 C23 1.372(4) .
C22 H22 0.9500 .
C23 C24 1.380(3) .
C23 H23 0.9500 .
C24 H24 0.9500 .

loop_
_geom_hbond_atom_site_label_D
_geom_hbond_atom_site_label_H
_geom_hbond_atom_site_label_A
_geom_hbond_distance_DH
_geom_hbond_distance_HA
_geom_hbond_distance_DA
_geom_hbond_angle_DHA
_geom_hbond_site_symmetry_A
C7 H7 N21 0.95 2.51 3.376(3) 151 2_565
